data_4315052
loop_
_publ_author_name
'Hai-Ying Wang'
'Jun-Yan Cheng'
'Jian-Ping Ma'
'Yu-Bin Dong'
'Ru-Qi Huang'

_publ_section_title
;
 Synthesis and Characterization of New Coordination Polymers with Tunable
 Luminescent Properties Generated from Bent 1,2,4-Triazole-Bridged
 N,N'-Dioxides and Ln(III) Salts
;
_journal_name_full 'Inorganic Chemistry'
_journal_page_first 2416
_journal_page_last 2426
_journal_paper_doi 10.1021/ic902311g
_journal_volume 49
_journal_year 2010
_chemical_formula_sum 'C12 H12 N6 O3'
_chemical_formula_weight 288.28
_chemical_name_systematic
; 
 ? 
;
_space_group_IT_number 14
_symmetry_cell_setting monoclinic
_symmetry_space_group_name_Hall '-P 2ybc'
_symmetry_space_group_name_H-M 'P 1 21/c 1'
_atom_sites_solution_hydrogens geom
_atom_sites_solution_primary direct
_atom_sites_solution_secondary difmap
_audit_creation_method SHELXL-97
_cell_angle_alpha 90.00
_cell_angle_beta 107.510(4)
_cell_angle_gamma 90.00
_cell_formula_units_Z 4
_cell_length_a 14.583(4)
_cell_length_b 6.4827(17)
_cell_length_c 13.868(4)
_cell_measurement_reflns_used 3111
_cell_measurement_temperature 298(2)
_cell_measurement_theta_max 27.386
_cell_measurement_theta_min 2.929
_cell_volume 1250.3(6)
_computing_cell_refinement 'Bruker SMART'
_computing_data_collection 'Bruker SMART'
_computing_data_reduction 'Bruker SAINT'
_computing_molecular_graphics 'Bruker SHELXTL'
_computing_publication_material 'Bruker SHELXTL'
_computing_structure_refinement 'SHELXL-97 (Sheldrick, 1997)'
_computing_structure_solution 'SHELXS-97 (Sheldrick, 1990)'
_diffrn_ambient_temperature 298(2)
_diffrn_measured_fraction_theta_full 0.999
_diffrn_measured_fraction_theta_max 0.999
_diffrn_measurement_device_type 'CCD area detector'
_diffrn_measurement_method 'phi and omega scans'
_diffrn_radiation_monochromator graphite
_diffrn_radiation_source 'fine-focus sealed tube'
_diffrn_radiation_type MoK\a
_diffrn_radiation_wavelength 0.71073
_diffrn_reflns_av_R_equivalents 0.0178
_diffrn_reflns_av_sigmaI/netI 0.0246
_diffrn_reflns_limit_h_max 17
_diffrn_reflns_limit_h_min -17
_diffrn_reflns_limit_k_max 7
_diffrn_reflns_limit_k_min -7
_diffrn_reflns_limit_l_max 9
_diffrn_reflns_limit_l_min -16
_diffrn_reflns_number 5026
_diffrn_reflns_theta_full 25.02
_diffrn_reflns_theta_max 25.02
_diffrn_reflns_theta_min 2.93
_exptl_absorpt_coefficient_mu 0.115
_exptl_absorpt_correction_type none
_exptl_crystal_colour colourless
_exptl_crystal_density_diffrn 1.532
_exptl_crystal_density_method 'not measured'
_exptl_crystal_description plan
_exptl_crystal_F_000 600
_exptl_crystal_size_max 0.70
_exptl_crystal_size_mid 0.50
_exptl_crystal_size_min 0.15
_refine_diff_density_max 0.172
_refine_diff_density_min -0.203
_refine_diff_density_rms 0.052
_refine_ls_extinction_method none
_refine_ls_goodness_of_fit_ref 1.051
_refine_ls_hydrogen_treatment constr
_refine_ls_matrix_type full
_refine_ls_number_parameters 190
_refine_ls_number_reflns 2214
_refine_ls_number_restraints 0
_refine_ls_restrained_S_all 1.051
_refine_ls_R_factor_all 0.0411
_refine_ls_R_factor_gt 0.0359
_refine_ls_shift/su_max 0.000
_refine_ls_shift/su_mean 0.000
_refine_ls_structure_factor_coef Fsqd
_refine_ls_weighting_details 'calc w=1/[\s^2^(Fo^2^)+(0.0510P)^2^+0.3372P] where P=(Fo^2^+2Fc^2^)/3'
_refine_ls_weighting_scheme calc
_refine_ls_wR_factor_gt 0.0940
_refine_ls_wR_factor_ref 0.0978
_reflns_number_gt 1933
_reflns_number_total 2214
_reflns_threshold_expression >2sigma(I)
_cod_data_source_file ic902311g_si_001_01.cif
_cod_data_source_block L2
_cod_depositor_comments
;
The following automatic conversions were performed:

'_symmetry_cell_setting' value 'Monoclinic' changed to 'monoclinic'
according to the built-in table from CIF Core dictionary named
'cif_core.dic' version 2.4.1 from 2010-06-29.

Automatic conversion script
Id: cif_fix_values 1646 2011-03-28 12:23:43Z adriana 
;
_cod_original_cell_volume 1250.2(6)
_cod_database_code 4315052

loop_
_symmetry_equiv_pos_as_xyz
'x, y, z'
'-x, y+1/2, -z+1/2'
'-x, -y, -z'
'x, -y-1/2, z-1/2'

loop_
_atom_site_label
_atom_site_type_symbol
_atom_site_fract_x
_atom_site_fract_y
_atom_site_fract_z
_atom_site_U_iso_or_equiv
_atom_site_adp_type
_atom_site_occupancy
_atom_site_symmetry_multiplicity
_atom_site_calc_flag
_atom_site_refinement_flags
_atom_site_disorder_assembly
_atom_site_disorder_group
C1 C -0.11432(11) 0.4067(3) 0.32163(12) 0.0396(4) Uani 1 1 d . . .
H1 H -0.1800 0.4107 0.2882 0.048 Uiso 1 1 calc R . .
C2 C -0.05753(11) 0.5720(3) 0.31610(13) 0.0429(4) Uani 1 1 d . . .
H2 H -0.0850 0.6881 0.2793 0.052 Uiso 1 1 calc R . .
H4A H 0.2513 -0.0366 0.4243 0.064 Uiso 1 1 d R . .
H4B H 0.1979 -0.0870 0.5020 0.064 Uiso 1 1 d R . .
H3B H 0.2196 0.4770 0.2295 0.064 Uiso 1 1 d R . .
H3A H 0.2875 0.5409 0.3212 0.064 Uiso 1 1 d R . .
C3 C 0.04023(11) 0.5678(2) 0.36477(12) 0.0391(4) Uani 1 1 d . . .
H3 H 0.0789 0.6799 0.3612 0.047 Uiso 1 1 calc R . .
C4 C 0.07941(10) 0.3926(2) 0.41898(11) 0.0316(3) Uani 1 1 d . . .
C5 C 0.01986(10) 0.2307(2) 0.42347(11) 0.0347(3) Uani 1 1 d . . .
H6 H 0.0458 0.1137 0.4605 0.042 Uiso 1 1 calc R . .
C6 C 0.18217(10) 0.3793(2) 0.47431(11) 0.0316(3) Uani 1 1 d . . .
C7 C 0.32485(10) 0.2626(2) 0.54774(11) 0.0322(3) Uani 1 1 d . . .
C8 C 0.40855(10) 0.1278(2) 0.58711(11) 0.0312(3) Uani 1 1 d . . .
C9 C 0.40250(11) -0.0738(2) 0.61886(12) 0.0358(4) Uani 1 1 d . . .
H9 H 0.3432 -0.1335 0.6134 0.043 Uiso 1 1 calc R . .
C10 C 0.48639(11) -0.1828(2) 0.65858(11) 0.0382(4) Uani 1 1 d . . .
H10 H 0.4834 -0.3185 0.6792 0.046 Uiso 1 1 calc R . .
C11 C 0.57442(11) -0.0949(2) 0.66833(12) 0.0386(4) Uani 1 1 d . . .
H11 H 0.6305 -0.1698 0.6964 0.046 Uiso 1 1 calc R . .
C12 C 0.49827(10) 0.2110(2) 0.59621(11) 0.0331(3) Uani 1 1 d . . .
H12 H 0.5027 0.3448 0.5738 0.040 Uiso 1 1 calc R . .
N1 N 0.32678(9) 0.4628(2) 0.56267(11) 0.0424(4) Uani 1 1 d . . .
N2 N 0.23539(9) 0.5369(2) 0.51653(11) 0.0416(3) Uani 1 1 d . . .
N3 N 0.23512(8) 0.20224(18) 0.49254(9) 0.0296(3) Uani 1 1 d . . .
N4 N 0.20353(8) 0.00873(19) 0.44848(10) 0.0360(3) Uani 1 1 d . . .
N5 N -0.07514(8) 0.2384(2) 0.37538(9) 0.0352(3) Uani 1 1 d . . .
N6 N 0.57910(8) 0.1017(2) 0.63686(10) 0.0348(3) Uani 1 1 d . . .
O1 O 0.66325(7) 0.18472(19) 0.64557(10) 0.0505(3) Uani 1 1 d . . .
O2 O -0.12881(8) 0.07940(18) 0.38324(9) 0.0480(3) Uani 1 1 d . . .
O3 O 0.26125(10) 0.4196(2) 0.28611(11) 0.0663(4) Uani 1 1 d . . .

loop_
_atom_site_aniso_label
_atom_site_aniso_U_11
_atom_site_aniso_U_22
_atom_site_aniso_U_33
_atom_site_aniso_U_23
_atom_site_aniso_U_13
_atom_site_aniso_U_12
C1 0.0298(8) 0.0488(9) 0.0363(8) 0.0054(7) 0.0040(7) 0.0077(7)
C2 0.0413(9) 0.0417(9) 0.0424(9) 0.0119(7) 0.0076(7) 0.0105(7)
C3 0.0372(8) 0.0345(8) 0.0443(9) 0.0057(7) 0.0101(7) 0.0013(6)
C4 0.0291(7) 0.0327(8) 0.0329(8) 0.0001(6) 0.0090(6) 0.0023(6)
C5 0.0279(7) 0.0360(8) 0.0382(8) 0.0059(7) 0.0070(6) 0.0051(6)
C6 0.0289(7) 0.0285(7) 0.0370(8) 0.0022(6) 0.0093(6) 0.0010(6)
C7 0.0263(7) 0.0303(8) 0.0366(8) -0.0007(6) 0.0045(6) -0.0031(6)
C8 0.0287(7) 0.0307(7) 0.0312(8) -0.0036(6) 0.0044(6) -0.0019(6)
C9 0.0318(8) 0.0338(8) 0.0383(8) -0.0001(6) 0.0055(7) -0.0036(6)
C10 0.0407(8) 0.0310(8) 0.0384(9) 0.0018(6) 0.0050(7) 0.0013(6)
C11 0.0354(8) 0.0370(8) 0.0390(9) -0.0019(7) 0.0042(7) 0.0072(7)
C12 0.0310(8) 0.0299(8) 0.0361(8) -0.0006(6) 0.0067(6) -0.0003(6)
N1 0.0307(7) 0.0302(7) 0.0585(9) -0.0022(6) 0.0016(6) -0.0025(5)
N2 0.0328(7) 0.0299(7) 0.0565(9) -0.0001(6) 0.0051(6) 0.0003(5)
N3 0.0252(6) 0.0256(6) 0.0359(7) -0.0008(5) 0.0058(5) -0.0023(5)
N4 0.0283(6) 0.0301(7) 0.0462(8) -0.0094(6) 0.0060(5) -0.0026(5)
N5 0.0283(6) 0.0386(7) 0.0369(7) 0.0008(6) 0.0069(5) -0.0009(5)
N6 0.0255(6) 0.0380(7) 0.0392(7) -0.0058(6) 0.0071(5) -0.0010(5)
O1 0.0260(6) 0.0507(7) 0.0738(9) -0.0087(6) 0.0138(5) -0.0063(5)
O2 0.0339(6) 0.0470(7) 0.0587(8) 0.0067(6) 0.0073(5) -0.0084(5)
O3 0.0697(9) 0.0465(8) 0.0702(9) 0.0043(7) 0.0021(7) 0.0116(7)

loop_
_atom_type_symbol
_atom_type_description
_atom_type_scat_dispersion_real
_atom_type_scat_dispersion_imag
_atom_type_scat_source
C C 0.0033 0.0016 'International Tables Vol C Tables 4.2.6.8 and 6.1.1.4'
H H 0.0000 0.0000 'International Tables Vol C Tables 4.2.6.8 and 6.1.1.4'
N N 0.0061 0.0033 'International Tables Vol C Tables 4.2.6.8 and 6.1.1.4'
O O 0.0106 0.0060 'International Tables Vol C Tables 4.2.6.8 and 6.1.1.4'

loop_
_geom_angle_atom_site_label_1
_geom_angle_atom_site_label_2
_geom_angle_atom_site_label_3
_geom_angle
_geom_angle_site_symmetry_1
_geom_angle_site_symmetry_3
_geom_angle_publ_flag
N5 C1 C2 120.07(14) . . ?
N5 C1 H1 120.0 . . ?
C2 C1 H1 120.0 . . ?
C1 C2 C3 120.61(15) . . ?
C1 C2 H2 119.7 . . ?
C3 C2 H2 119.7 . . ?
C2 C3 C4 118.50(15) . . ?
C2 C3 H3 120.8 . . ?
C4 C3 H3 120.8 . . ?
C5 C4 C3 119.12(14) . . ?
C5 C4 C6 119.43(13) . . ?
C3 C4 C6 121.42(13) . . ?
N5 C5 C4 121.28(14) . . ?
N5 C5 H6 119.4 . . ?
C4 C5 H6 119.4 . . ?
N2 C6 N3 110.31(12) . . ?
N2 C6 C4 124.27(13) . . ?
N3 C6 C4 125.37(13) . . ?
N1 C7 N3 110.17(13) . . ?
N1 C7 C8 123.66(13) . . ?
N3 C7 C8 126.17(13) . . ?
C12 C8 C9 119.02(13) . . ?
C12 C8 C7 117.35(13) . . ?
C9 C8 C7 123.58(13) . . ?
C10 C9 C8 118.42(14) . . ?
C10 C9 H9 120.8 . . ?
C8 C9 H9 120.8 . . ?
C11 C10 C9 121.22(15) . . ?
C11 C10 H10 119.4 . . ?
C9 C10 H10 119.4 . . ?
N6 C11 C10 119.64(14) . . ?
N6 C11 H11 120.2 . . ?
C10 C11 H11 120.2 . . ?
N6 C12 C8 121.19(14) . . ?
N6 C12 H12 119.4 . . ?
C8 C12 H12 119.4 . . ?
C7 N1 N2 107.40(12) . . ?
C6 N2 N1 107.20(12) . . ?
C7 N3 C6 104.91(12) . . ?
C7 N3 N4 129.31(12) . . ?
C6 N3 N4 125.11(11) . . ?
N3 N4 H4A 105.1 . . ?
N3 N4 H4B 108.8 . . ?
H4A N4 H4B 108.6 . . ?
O2 N5 C5 118.57(13) . . ?
O2 N5 C1 121.01(12) . . ?
C5 N5 C1 120.41(13) . . ?
O1 N6 C12 120.02(13) . . ?
O1 N6 C11 119.49(13) . . ?
C12 N6 C11 120.49(13) . . ?
H3B O3 H3A 99.5 . . ?

loop_
_geom_bond_atom_site_label_1
_geom_bond_atom_site_label_2
_geom_bond_distance
_geom_bond_site_symmetry_2
_geom_bond_publ_flag
C1 N5 1.348(2) . ?
C1 C2 1.370(2) . ?
C1 H1 0.9300 . ?
C2 C3 1.382(2) . ?
C2 H2 0.9300 . ?
C3 C4 1.387(2) . ?
C3 H3 0.9300 . ?
C4 C5 1.375(2) . ?
C4 C6 1.466(2) . ?
C5 N5 1.3456(18) . ?
C5 H6 0.9300 . ?
C6 N2 1.3096(19) . ?
C6 N3 1.3640(18) . ?
C7 N1 1.313(2) . ?
C7 N3 1.3596(18) . ?
C7 C8 1.467(2) . ?
C8 C12 1.385(2) . ?
C8 C9 1.390(2) . ?
C9 C10 1.376(2) . ?
C9 H9 0.9300 . ?
C10 C11 1.373(2) . ?
C10 H10 0.9300 . ?
C11 N6 1.356(2) . ?
C11 H11 0.9300 . ?
C12 N6 1.3449(19) . ?
C12 H12 0.9300 . ?
N1 N2 1.3795(18) . ?
N3 N4 1.4106(16) . ?
N4 H4A 0.9082 . ?
N4 H4B 0.9900 . ?
N5 O2 1.3185(17) . ?
N6 O1 1.3118(16) . ?
O3 H3B 0.9146 . ?
O3 H3A 0.9431 . ?

loop_
_geom_hbond_atom_site_label_D
_geom_hbond_atom_site_label_H
_geom_hbond_atom_site_label_A
_geom_hbond_distance_DH
_geom_hbond_distance_HA
_geom_hbond_distance_DA
_geom_hbond_angle_DHA
_geom_hbond_site_symmetry_A
N4 H4B O2 0.99 2.12 2.914(2) 135.4 3_556
N4 H4B N2 0.99 2.49 3.194(2) 127.4 1_545
O3 H3B O2 0.91 1.84 2.7549(19) 175.7 2
O3 H3A O1 0.94 1.92 2.8392(19) 163.7 3_666
N4 H4A O1 0.91 2.03 2.9279(18) 167.5 3_656

loop_
_geom_torsion_atom_site_label_1
_geom_torsion_atom_site_label_2
_geom_torsion_atom_site_label_3
_geom_torsion_atom_site_label_4
_geom_torsion
_geom_torsion_site_symmetry_1
_geom_torsion_site_symmetry_2
_geom_torsion_site_symmetry_3
_geom_torsion_site_symmetry_4
_geom_torsion_publ_flag
N5 C1 C2 C3 0.4(3) . . . . ?
C1 C2 C3 C4 0.1(3) . . . . ?
C2 C3 C4 C5 -0.7(2) . . . . ?
C2 C3 C4 C6 -178.61(15) . . . . ?
C3 C4 C5 N5 0.8(2) . . . . ?
C6 C4 C5 N5 178.72(13) . . . . ?
C5 C4 C6 N2 -145.83(16) . . . . ?
C3 C4 C6 N2 32.0(2) . . . . ?
C5 C4 C6 N3 31.6(2) . . . . ?
C3 C4 C6 N3 -150.55(15) . . . . ?
N1 C7 C8 C12 -31.8(2) . . . . ?
N3 C7 C8 C12 149.02(15) . . . . ?
N1 C7 C8 C9 145.71(16) . . . . ?
N3 C7 C8 C9 -33.5(2) . . . . ?
C12 C8 C9 C10 0.2(2) . . . . ?
C7 C8 C9 C10 -177.20(14) . . . . ?
C8 C9 C10 C11 0.9(2) . . . . ?
C9 C10 C11 N6 -1.1(2) . . . . ?
C9 C8 C12 N6 -1.3(2) . . . . ?
C7 C8 C12 N6 176.26(13) . . . . ?
N3 C7 N1 N2 0.42(18) . . . . ?
C8 C7 N1 N2 -178.91(13) . . . . ?
N3 C6 N2 N1 1.04(17) . . . . ?
C4 C6 N2 N1 178.80(14) . . . . ?
C7 N1 N2 C6 -0.90(18) . . . . ?
N1 C7 N3 C6 0.20(17) . . . . ?
C8 C7 N3 C6 179.51(14) . . . . ?
N1 C7 N3 N4 171.07(13) . . . . ?
C8 C7 N3 N4 -9.6(2) . . . . ?
N2 C6 N3 C7 -0.78(17) . . . . ?
C4 C6 N3 C7 -178.51(14) . . . . ?
N2 C6 N3 N4 -172.16(13) . . . . ?
C4 C6 N3 N4 10.1(2) . . . . ?
C4 C5 N5 O2 -179.33(14) . . . . ?
C4 C5 N5 C1 -0.2(2) . . . . ?
C2 C1 N5 O2 178.68(14) . . . . ?
C2 C1 N5 C5 -0.4(2) . . . . ?
C8 C12 N6 O1 -179.32(13) . . . . ?
C8 C12 N6 C11 1.2(2) . . . . ?
C10 C11 N6 O1 -179.49(14) . . . . ?
C10 C11 N6 C12 0.0(2) . . . . ?
